data_7027683
loop_
_publ_author_name
'Boyle, Philip D.'
'Godfrey, Stephen M.'
'Pritchard, Robin G.'

_publ_section_title
;
 The reaction of N-methylbenzothiazole-2-selone and 1,1-dimethylselenourea
 with sulfuryl chloride and dichlorine&#x200A;&#x2020;
;
_journal_issue 23
_journal_name_full 'Journal of the Chemical Society, Dalton Transactions'
_journal_page_first 4245
_journal_paper_doi 10.1039/a905552e
_journal_year 1999
_chemical_formula_sum 'C8 H7 Cl2 N O2 S2'
_chemical_formula_weight 284.17
_chemical_name_systematic
; 
 ? 
;
_space_group_IT_number 14
_symmetry_cell_setting monoclinic
_symmetry_space_group_name_Hall '-P 2ybc'
_symmetry_space_group_name_H-M 'P 1 21/c 1'
_atom_sites_solution_hydrogens geom
_atom_sites_solution_primary direct
_atom_sites_solution_secondary difmap
_audit_creation_method SHELXL-97
_cell_angle_alpha 90.00
_cell_angle_beta 95.20(2)
_cell_angle_gamma 90.00
_cell_formula_units_Z 4
_cell_length_a 7.516(2)
_cell_length_b 7.649(2)
_cell_length_c 18.973(3)
_cell_measurement_temperature 203(2)
_cell_volume 1086.3(4)
_computing_structure_refinement 'SHELXL-97 (Sheldrick, 1997)'
_computing_structure_solution 'SHELXS-97 (Sheldrick, 1990)'
_diffrn_ambient_temperature 203(2)
_diffrn_measured_fraction_theta_full 0.914
_diffrn_measured_fraction_theta_max 0.914
_diffrn_radiation_monochromator graphite
_diffrn_radiation_source 'fine-focus sealed tube'
_diffrn_radiation_type MoK\a
_diffrn_radiation_wavelength 0.71073
_diffrn_reflns_av_R_equivalents 0.0271
_diffrn_reflns_av_sigmaI/netI 0.0333
_diffrn_reflns_limit_h_max 8
_diffrn_reflns_limit_h_min 0
_diffrn_reflns_limit_k_max 9
_diffrn_reflns_limit_k_min 0
_diffrn_reflns_limit_l_max 22
_diffrn_reflns_limit_l_min -22
_diffrn_reflns_number 2033
_diffrn_reflns_theta_full 24.97
_diffrn_reflns_theta_max 24.97
_diffrn_reflns_theta_min 2.16
_exptl_absorpt_coefficient_mu 0.958
_exptl_absorpt_correction_T_max 0.8315
_exptl_absorpt_correction_T_min 0.8315
_exptl_crystal_colour colourless
_exptl_crystal_density_diffrn 1.738
_exptl_crystal_density_method 'not measured'
_exptl_crystal_description plate
_exptl_crystal_F_000 576
_exptl_crystal_size_max 0.20
_exptl_crystal_size_mid 0.20
_exptl_crystal_size_min 0.20
_refine_diff_density_max 0.524
_refine_diff_density_min -0.479
_refine_diff_density_rms 0.126
_refine_ls_extinction_coef 0.0027(8)
_refine_ls_extinction_expression Fc^*^=kFc[1+0.001xFc^2^\l^3^/sin(2\q)]^-1/4^
_refine_ls_extinction_method SHELXL
_refine_ls_goodness_of_fit_ref 1.218
_refine_ls_hydrogen_treatment mixed
_refine_ls_matrix_type full
_refine_ls_number_parameters 165
_refine_ls_number_reflns 1878
_refine_ls_number_restraints 0
_refine_ls_restrained_S_all 1.218
_refine_ls_R_factor_all 0.0893
_refine_ls_R_factor_gt 0.0689
_refine_ls_shift/su_max 0.000
_refine_ls_shift/su_mean 0.000
_refine_ls_structure_factor_coef Fsqd
_refine_ls_weighting_details 'w=1/[\s^2^(Fo^2^)+(0.0050P)^2^+12.3719P] where P=(Fo^2^+2Fc^2^)/3'
_refine_ls_weighting_scheme calc
_refine_ls_wR_factor_gt 0.1480
_refine_ls_wR_factor_ref 0.1582
_reflns_number_gt 1515
_reflns_number_total 1878
_reflns_threshold_expression >2sigma(I)
_cod_data_source_file 905552esup1.cif
_cod_data_source_block p
_cod_depositor_comments
;
The following automatic conversions were performed:

'_refine_ls_weighting_scheme' value 'calc
w=1/[\s^2^(Fo^2^)+(0.0050P)^2^+12.3719P] where P=(Fo^2^+2Fc^2^)/3'
was changed to 'calc'. New tag '_refine_ls_weighting_details' was
created. The value of the new tag was set to
'w=1/[\s^2^(Fo^2^)+(0.0050P)^2^+12.3719P] where P=(Fo^2^+2Fc^2^)/3'.

Automatic conversion script
Id: cif_fix_values 3143 2015-03-26 13:38:13Z robertas 
;
_cod_original_sg_symbol_H-M 'P 21/c'
_cod_database_code 7027683

loop_
_symmetry_equiv_pos_as_xyz
'x, y, z'
'-x, y+1/2, -z+1/2'
'-x, -y, -z'
'x, -y-1/2, z-1/2'

loop_
_atom_site_label
_atom_site_type_symbol
_atom_site_fract_x
_atom_site_fract_y
_atom_site_fract_z
_atom_site_U_iso_or_equiv
_atom_site_adp_type
_atom_site_occupancy
_atom_site_calc_flag
_atom_site_disorder_assembly
_atom_site_disorder_group
Cl1 Cl 0.4695(2) 0.9240(2) 0.38031(9) 0.0287(5) Uani 1 d A 1
Cl2 Cl 0.2174(3) 1.2318(3) 0.33688(10) 0.0326(5) Uani 1 d B 1
N1 N 0.6034(8) 0.6054(7) 0.3811(3) 0.0236(13) Uani 1 d A 1
C2 C 0.5773(9) 0.7496(9) 0.4158(4) 0.0230(15) Uani 1 d A 1
S3 S 0.6577(2) 0.7483(2) 0.50236(9) 0.0248(5) Uani 1 d A 1
C4 C 0.7311(9) 0.5349(10) 0.4923(4) 0.0259(16) Uani 1 d A 1
C5 C 0.8153(10) 0.4275(11) 0.5432(4) 0.0275(17) Uani 1 d A 1
C6 C 0.8630(10) 0.2635(10) 0.5208(4) 0.0288(17) Uani 1 d A 1
C7 C 0.8328(11) 0.2087(10) 0.4531(4) 0.0313(18) Uani 1 d A 1
C8 C 0.7466(10) 0.3157(10) 0.4017(4) 0.0279(17) Uani 1 d A 1
C9 C 0.6960(9) 0.4782(9) 0.4240(4) 0.0242(16) Uani 1 d A 1
C10 C 0.5408(13) 0.5753(12) 0.3067(4) 0.0337(19) Uani 1 d A 1
H5 H 0.829(11) 0.458(12) 0.581(5) 0.04(3) Uiso 1 d C 1
H6 H 0.915(9) 0.199(10) 0.551(4) 0.015(19) Uiso 1 d D 1
H7 H 0.855(8) 0.097(9) 0.441(3) 0.007(15) Uiso 1 d E 1
H8 H 0.716(10) 0.270(11) 0.356(4) 0.04(2) Uiso 1 d F 1
H10A H 0.447(16) 0.686(17) 0.289(6) 0.10(4) Uiso 1 d G 1
H10B H 0.634(10) 0.577(11) 0.283(4) 0.03(2) Uiso 1 d H 1
H10C H 0.480(14) 0.482(15) 0.301(6) 0.07(4) Uiso 1 d I 1
S1 S 0.0095(3) 1.4051(3) 0.22653(10) 0.0310(5) Uani 1 d J 2
O1 O 0.1276(9) 1.3867(11) 0.1727(3) 0.062(2) Uani 1 d J 2
O2 O -0.1393(8) 1.2922(8) 0.2225(4) 0.0524(18) Uani 1 d J 2

loop_
_atom_site_aniso_label
_atom_site_aniso_U_11
_atom_site_aniso_U_22
_atom_site_aniso_U_33
_atom_site_aniso_U_23
_atom_site_aniso_U_13
_atom_site_aniso_U_12
Cl1 0.0328(10) 0.0219(9) 0.0304(9) 0.0038(8) -0.0021(7) 0.0027(8)
Cl2 0.0393(10) 0.0317(10) 0.0258(9) -0.0027(8) -0.0027(8) 0.0069(9)
N1 0.030(3) 0.018(3) 0.023(3) -0.003(3) 0.001(3) -0.004(3)
C2 0.021(3) 0.019(4) 0.029(4) 0.002(3) 0.002(3) -0.007(3)
S3 0.0305(10) 0.0198(9) 0.0238(9) -0.0029(7) -0.0001(7) 0.0026(8)
C4 0.026(4) 0.023(4) 0.029(4) -0.008(3) 0.008(3) 0.001(3)
C5 0.023(4) 0.036(5) 0.023(4) 0.001(4) 0.000(3) 0.006(3)
C6 0.030(4) 0.020(4) 0.036(4) 0.007(4) 0.001(3) 0.004(3)
C7 0.034(4) 0.021(4) 0.042(5) 0.000(3) 0.015(4) 0.000(3)
C8 0.028(4) 0.026(4) 0.030(4) -0.006(3) 0.006(3) -0.003(3)
C9 0.026(4) 0.024(4) 0.022(4) 0.004(3) -0.001(3) -0.001(3)
C10 0.049(5) 0.032(5) 0.020(4) -0.009(4) 0.004(4) -0.008(4)
S1 0.0332(10) 0.0305(11) 0.0290(10) 0.0030(8) 0.0011(8) 0.0026(9)
O1 0.060(4) 0.088(6) 0.040(4) 0.024(4) 0.017(3) 0.023(4)
O2 0.041(4) 0.042(4) 0.069(4) 0.017(3) -0.019(3) -0.007(3)

loop_
_atom_type_symbol
_atom_type_description
_atom_type_scat_dispersion_real
_atom_type_scat_dispersion_imag
_atom_type_scat_source
C C 0.0033 0.0016 'International Tables Vol C Tables 4.2.6.8 and 6.1.1.4'
H H 0.0000 0.0000 'International Tables Vol C Tables 4.2.6.8 and 6.1.1.4'
N N 0.0061 0.0033 'International Tables Vol C Tables 4.2.6.8 and 6.1.1.4'
S S 0.1246 0.1234 'International Tables Vol C Tables 4.2.6.8 and 6.1.1.4'
Cl Cl 0.1484 0.1585 'International Tables Vol C Tables 4.2.6.8 and 6.1.1.4'
O O 0.0106 0.0060 'International Tables Vol C Tables 4.2.6.8 and 6.1.1.4'

loop_
_geom_angle_atom_site_label_1
_geom_angle_atom_site_label_2
_geom_angle_atom_site_label_3
_geom_angle
C2 N1 C9 112.3(6)
C2 N1 C10 124.6(7)
C9 N1 C10 123.1(6)
N1 C2 Cl1 124.0(5)
N1 C2 S3 115.2(5)
Cl1 C2 S3 120.8(4)
C2 S3 C4 89.3(4)
C9 C4 C5 120.8(7)
C9 C4 S3 111.4(6)
C5 C4 S3 127.9(6)
C4 C5 C6 116.2(7)
C7 C6 C5 123.3(8)
C6 C7 C8 120.9(7)
C9 C8 C7 116.1(7)
C4 C9 C8 122.8(7)
C4 C9 N1 111.8(6)
C8 C9 N1 125.4(7)
O2 S1 O1 116.4(5)

loop_
_geom_bond_atom_site_label_1
_geom_bond_atom_site_label_2
_geom_bond_distance
Cl1 C2 1.670(7)
N1 C2 1.309(9)
N1 C9 1.411(9)
N1 C10 1.464(9)
C2 S3 1.697(7)
S3 C4 1.739(7)
C4 C9 1.370(10)
C4 C5 1.377(11)
C5 C6 1.382(11)
C6 C7 1.351(11)
C7 C8 1.388(11)
C8 C9 1.378(10)
S1 O2 1.410(6)
S1 O1 1.420(6)
